data_2005527
loop_
_publ_author_name
'M. Kondo'
'T. Ohrui'
'S. Kawata'
'S. Kitagawa'

_publ_section_title
;
 A Divanadium(III) Complex Bridged by Cl^{-^} and OH^{-^} Anions
;
_journal_coeditor_code KH1082
_journal_issue 10
_journal_name_full 'Acta Crystallographica Section C'
_journal_page_first 2448
_journal_page_last 2450
_journal_paper_doi 10.1107/S0108270196006543
_journal_volume 52
_journal_year 1996
_chemical_formula_iupac '[V2 Cl5 (OH) (C4 H8 O1)4], C4 H8 O1'
_chemical_formula_moiety 'C16 H33 Cl5 O5 V2 , C4 H8 O1'
_chemical_formula_sum 'C20 H41 Cl5 O6 V2'
_chemical_formula_weight 656.69
_chemical_name_systematic
;
\m-chloro-\m-hydroxybis{dichloro bis(tetrahydrofuran)vanadium(III)}
tetrahydrofuran solvate
;
_space_group_IT_number 14
_symmetry_cell_setting monoclinic
_symmetry_space_group_name_Hall '-P 2yn'
_symmetry_space_group_name_H-M 'P 1 21/n 1'
_audit_creation_method 'from TEXRAY.INF file'
_cell_angle_alpha 90
_cell_angle_beta 90.39(2)
_cell_angle_gamma 90
_cell_formula_units_Z 4
_cell_length_a 9.324(3)
_cell_length_b 16.590(5)
_cell_length_c 18.978(2)
_cell_measurement_reflns_used 25
_cell_measurement_temperature 293
_cell_measurement_theta_max 27.91
_cell_measurement_theta_min 20.53
_cell_volume 2935.5(13)
_computing_cell_refinement 'MSC/AFC Diffractometer Control Software'
_computing_data_collection
;
MSC/AFC Diffractometer Control Software
(Molecular Structure Corporation, 1988)
;
_computing_data_reduction 'TEXSAN PROCESS'
_computing_publication_material 'TEXSAN FINISH'
_computing_structure_refinement 'TEXSAN LS'
_computing_structure_solution SIR88
_diffrn_ambient_temperature 296
_diffrn_measurement_device 'Rigaku AFC-7R'
_diffrn_measurement_method \w/2\q
_diffrn_radiation_monochromator graphite
_diffrn_radiation_source 'X-ray tube'
_diffrn_radiation_type MoK\a
_diffrn_radiation_wavelength 0.7107
_diffrn_reflns_av_R_equivalents 0.015
_diffrn_reflns_limit_h_max 12
_diffrn_reflns_limit_h_min 0
_diffrn_reflns_limit_k_max 19
_diffrn_reflns_limit_k_min 0
_diffrn_reflns_limit_l_max 23
_diffrn_reflns_limit_l_min -23
_diffrn_reflns_number 7515
_diffrn_reflns_theta_max 27.56
_diffrn_standards_decay_% 17.15
_diffrn_standards_interval_count 150
_diffrn_standards_number 3
_exptl_absorpt_coefficient_mu 1.122
_exptl_absorpt_correction_T_max 0.996
_exptl_absorpt_correction_T_min 0.843
_exptl_absorpt_correction_type 'empirical via \y scan (North, Phillips & Mathews, 1968)'
_exptl_crystal_colour brown
_exptl_crystal_density_diffrn 1.486
_exptl_crystal_density_method 'not measured'
_exptl_crystal_description plate
_exptl_crystal_F_000 1360
_exptl_crystal_size_max 0.30
_exptl_crystal_size_mid 0.20
_exptl_crystal_size_min 0.10
_refine_diff_density_max 0.37700
_refine_diff_density_min -0.35620
_refine_ls_extinction_method none
_refine_ls_goodness_of_fit_obs 1.800
_refine_ls_hydrogen_treatment
;
H1 was refined isotropically. Other hydrogens were not refined
;
_refine_ls_matrix_type full
_refine_ls_number_constraints 0
_refine_ls_number_parameters 302
_refine_ls_number_reflns 2753
_refine_ls_number_restraints 0
_refine_ls_R_factor_obs 0.0470
_refine_ls_shift/esd_max 0.0000
_refine_ls_structure_factor_coef F
_refine_ls_weighting_details 'w = 1/[\s^2^(F) + 0.0004F^2^]'
_refine_ls_weighting_scheme calc
_refine_ls_wR_factor_obs 0.0320
_reflns_number_observed 2753
_reflns_number_total 7033
_reflns_observed_criterion refln_observed_if_I_>3.0_sigma(I)
_cod_data_source_file kh1082.cif
_cod_data_source_block 1
_cod_depositor_comments
;
 Removing duplicate rows from the ATOM_TYPE loop.

 Antanas Vaitkus,
 2018-08-07

 Adding the _atom_site_type_symbol data item.

 Antanas Vaitkus,
 2018-08-07

The following automatic conversions were performed:

'_refine_ls_weighting_scheme' value 'calc w = 1/[\s^2^(F) +
0.0004F^2^]' was changed to 'calc'. New tag
'_refine_ls_weighting_details' was created. The value of the new tag
was set to 'w = 1/[\s^2^(F) + 0.0004F^2^]'.

Automatic conversion script
Id: cif_fix_values 3143 2015-03-26 13:38:13Z robertas 
;
_cod_original_cell_volume 2935.0(10)
_cod_original_sg_symbol_H-M 'P 21/n'
_cod_database_code 2005527

loop_
_symmetry_equiv_pos_as_xyz
'   +x,   +y,   +z'
1/2-x,1/2+y,1/2-z
'   -x,   -y,   -z'
1/2+x,1/2-y,1/2+z

loop_
_atom_site_aniso_label
_atom_site_aniso_U_11
_atom_site_aniso_U_22
_atom_site_aniso_U_33
_atom_site_aniso_U_12
_atom_site_aniso_U_13
_atom_site_aniso_U_23
V(1) 0.0475(6) 0.0392(6) 0.0403(7) -0.0011(5) -0.0018(5) 0.0027(5)
V(2) 0.0479(7) 0.0418(6) 0.0422(7) 0.0002(5) -0.0041(5) 0.0034(5)
Cl(1) 0.0550(10) 0.0426(9) 0.0530(10) -0.0119(8) -0.0050(8) 0.0108(8)
Cl(2) 0.0830(10) 0.0660(10) 0.0440(10) 0.0020(10) -0.0036(9) 0.0134(9)
Cl(3) 0.0630(10) 0.0530(10) 0.0720(10) -0.0111(9) -0.0075(9) -0.0109(9)
Cl(4) 0.0520(10) 0.0660(10) 0.0620(10) 0.0118(9) 0.0009(9) 0.0019(9)
Cl(5) 0.0670(10) 0.0630(10) 0.0590(10) 0.0186(10) -0.0010(9) -0.0053(9)
O(1) 0.043(3) 0.036(2) 0.037(3) -0.006(2) 0.003(2) 0.007(2)
O(2) 0.055(3) 0.045(3) 0.049(3) 0.005(2) 0.009(2) 0.006(2)
O(3) 0.050(3) 0.038(2) 0.058(3) 0.002(2) 0.000(2) 0.000(2)
O(4) 0.065(3) 0.048(3) 0.061(3) -0.005(2) -0.023(2) 0.003(2)
O(5) 0.076(3) 0.052(3) 0.038(3) 0.006(2) 0.005(2) 0.008(2)
O(6) 0.109(4) 0.051(3) 0.102(4) 0.022(3) 0.063(3) 0.011(3)
C(1) 0.070(5) 0.040(4) 0.075(6) 0.002(4) 0.002(4) 0.013(4)
C(2) 0.122(8) 0.073(6) 0.160(9) 0.047(6) 0.085(7) 0.031(6)
C(3) 0.089(7) 0.079(6) 0.148(9) 0.023(5) 0.059(6) 0.015(6)
C(4) 0.067(5) 0.065(5) 0.080(5) 0.007(4) 0.031(4) 0.019(4)
C(5) 0.077(5) 0.036(4) 0.072(5) 0.005(4) -0.004(4) 0.005(4)
C(6) 0.072(6) 0.056(5) 0.101(7) 0.022(4) -0.018(5) -0.015(5)
C(7) 0.080(6) 0.083(6) 0.111(7) 0.034(5) 0.027(5) -0.001(5)
C(8) 0.055(5) 0.068(5) 0.070(5) -0.001(4) 0.011(4) 0.004(4)
C(9) 0.109(7) 0.043(5) 0.097(7) -0.017(4) -0.031(5) -0.005(4)
C(10) 0.098(8) 0.086(7) 0.160(10) -0.019(6) -0.023(7) -0.030(7)
C(11) 0.106(7) 0.122(8) 0.073(6) -0.047(6) -0.035(5) 0.008(6)
C(12) 0.117(7) 0.083(6) 0.106(7) -0.008(5) -0.067(6) 0.007(5)
C(13) 0.123(7) 0.048(5) 0.102(7) 0.025(5) 0.035(6) 0.028(5)
C(14) 0.158(9) 0.064(6) 0.097(8) -0.001(6) 0.016(6) 0.033(5)
C(15) 0.146(9) 0.119(8) 0.080(7) 0.015(7) 0.034(6) 0.049(6)
C(16) 0.121(7) 0.086(6) 0.045(5) -0.002(5) 0.012(5) 0.000(5)
C(17) 0.240(10) 0.053(6) 0.117(8) 0.049(7) 0.104(8) 0.033(5)
C(18) 0.128(8) 0.070(6) 0.170(10) 0.036(6) 0.074(7) 0.030(6)
C(19) 0.130(8) 0.067(6) 0.155(9) 0.007(6) 0.087(7) 0.012(6)
C(20) 0.075(6) 0.054(5) 0.106(7) -0.006(4) 0.015(5) 0.004(5)

loop_
_atom_site_label
_atom_site_type_symbol
_atom_site_fract_x
_atom_site_fract_y
_atom_site_fract_z
_atom_site_U_iso_or_equiv
_atom_site_thermal_displace_type
V(1) V 0.7854(1) 0.24306(6) 0.82994(5) 0.0423(3) Uij
V(2) V 0.6287(1) 0.22320(6) 0.67559(5) 0.0440(3) Uij
Cl(1) Cl 0.6069(2) 0.14700(9) 0.78315(8) 0.0503(5) Uij
Cl(2) Cl 0.7809(2) 0.17968(10) 0.93964(8) 0.0644(6) Uij
Cl(3) Cl 0.9574(2) 0.33978(9) 0.85943(9) 0.0627(6) Uij
Cl(4) Cl 0.4282(2) 0.29865(9) 0.70743(8) 0.0601(6) Uij
Cl(5) Cl 0.8105(2) 0.13984(10) 0.63103(9) 0.0630(6) Uij
O(1) O 0.7636(4) 0.2827(2) 0.7324(2) 0.039(1) Uij
O(2) O 0.6274(4) 0.3183(2) 0.8615(2) 0.050(1) Uij
O(3) O 0.9435(4) 0.1664(2) 0.8002(2) 0.049(1) Uij
O(4) O 0.4880(4) 0.1482(2) 0.6201(2) 0.058(2) Uij
O(5) O 0.6491(4) 0.2977(2) 0.5867(2) 0.055(1) Uij
O(6) O 0.4533(5) 0.1305(3) 0.1599(3) 0.087(2) Uij
C(1) C 0.6206(7) 0.4037(4) 0.8458(3) 0.062(2) Uij
C(2) C 0.4952(9) 0.4344(5) 0.8819(5) 0.118(4) Uij
C(3) C 0.4201(8) 0.3694(5) 0.9112(5) 0.105(4) Uij
C(4) C 0.4977(7) 0.2951(4) 0.8967(4) 0.070(3) Uij
C(5) C 0.9384(7) 0.0793(3) 0.8052(3) 0.062(2) Uij
C(6) C 1.0871(8) 0.0519(4) 0.7985(4) 0.076(3) Uij
C(7) C 1.1553(7) 0.1139(5) 0.7538(4) 0.091(3) Uij
C(8) C 1.0764(7) 0.1884(4) 0.7659(3) 0.065(2) Uij
C(9) C 0.4920(8) 0.0619(4) 0.6208(4) 0.083(3) Uij
C(10) C 0.3686(9) 0.0345(5) 0.5830(5) 0.115(4) Uij
C(11) C 0.2999(9) 0.1032(6) 0.5475(4) 0.101(4) Uij
C(12) C 0.3749(9) 0.1728(4) 0.5738(4) 0.102(3) Uij
C(13) C 0.6098(8) 0.3814(4) 0.5837(4) 0.091(3) Uij
C(14) C 0.6602(10) 0.4126(5) 0.5169(5) 0.106(4) Uij
C(15) C 0.7004(9) 0.3446(6) 0.4734(4) 0.115(4) Uij
C(16) C 0.7031(8) 0.2745(4) 0.5191(4) 0.084(3) Uij
C(17) C 0.478(1) 0.0513(5) 0.1813(5) 0.138(4) Uij
C(18) C 0.5543(10) 0.0129(5) 0.1271(5) 0.122(4) Uij
C(19) C 0.6218(9) 0.0772(5) 0.0875(5) 0.117(4) Uij
C(20) C 0.5622(8) 0.1516(4) 0.1152(4) 0.078(3) Uij
H(1) H 0.830(5) 0.321(3) 0.714(3) 0.07(2) Uij
H(2) H 0.7065 0.4326 0.8621 0.0759 Uij
H(3) H 0.6139 0.4150 0.7956 0.0759 Uij
H(4) H 0.4317 0.4640 0.8497 0.1348 Uij
H(5) H 0.5211 0.4734 0.9184 0.1348 Uij
H(6) H 0.3230 0.3674 0.8935 0.1235 Uij
H(7) H 0.4114 0.3772 0.9625 0.1235 Uij
H(8) H 0.4394 0.2591 0.8674 0.0852 Uij
H(9) H 0.5179 0.2649 0.9396 0.0852 Uij
H(10) H 0.8785 0.0555 0.7679 0.0751 Uij
H(11) H 0.8959 0.0611 0.8491 0.0751 Uij
H(12) H 1.0947 -0.0016 0.7781 0.0898 Uij
H(13) H 1.1344 0.0491 0.8441 0.0898 Uij
H(14) H 1.1486 0.0974 0.7045 0.1048 Uij
H(15) H 1.2556 0.1190 0.7645 0.1048 Uij
H(16) H 1.1328 0.2253 0.7944 0.0813 Uij
H(17) H 1.0580 0.2168 0.7216 0.0813 Uij
H(18) H 0.5768 0.0407 0.5989 0.1049 Uij
H(19) H 0.4908 0.0408 0.6686 0.0987 Uij
H(20) H 0.2989 0.0092 0.6154 0.1336 Uij
H(21) H 0.3919 -0.0078 0.5495 0.1336 Uij
H(22) H 0.2005 0.1050 0.5575 0.1236 Uij
H(23) H 0.3117 0.0973 0.4975 0.1236 Uij
H(24) H 0.3082 0.2089 0.5976 0.1177 Uij
H(25) H 0.4126 0.2048 0.5344 0.1177 Uij
H(26) H 0.5062 0.3887 0.5873 0.1011 Uij
H(27) H 0.6509 0.4116 0.6228 0.1011 Uij
H(28) H 0.5896 0.4460 0.4932 0.1229 Uij
H(29) H 0.7450 0.4461 0.5229 0.1229 Uij
H(30) H 0.6240 0.3360 0.4359 0.1293 Uij
H(31) H 0.7863 0.3512 0.4486 0.1293 Uij
H(32) H 0.6449 0.2295 0.4991 0.0751 Uij
H(33) H 0.7992 0.2532 0.5220 0.0987 Uij
H(34) H 0.3885 0.0224 0.1909 0.1515 Uij
H(35) H 0.5337 0.0476 0.2247 0.1515 Uij
H(36) H 0.4888 -0.0174 0.0944 0.1247 Uij
H(37) H 0.6229 -0.0274 0.1424 0.1247 Uij
H(38) H 0.6088 0.0714 0.0370 0.1316 Uij
H(39) H 0.7272 0.0744 0.0948 0.1316 Uij
H(40) H 0.5284 0.1846 0.0757 0.0918 Uij
H(41) H 0.6370 0.1829 0.1380 0.0918 Uij

loop_
_atom_type_symbol
_atom_type_scat_dispersion_real
_atom_type_scat_dispersion_imag
_atom_type_scat_source
C 0.003 0.002 International_Tables_Vol_IV
H 0.000 0.000 International_Tables_Vol_IV
V 0.300 0.529 International_Tables_Vol_IV
O 0.011 0.006 International_Tables_Vol_IV
Cl 0.148 0.159 International_Tables_Vol_IV

loop_
_geom_angle_atom_site_label_1
_geom_angle_atom_site_label_2
_geom_angle_atom_site_label_3
_geom_angle
_geom_angle_publ_flag
Cl(1) V(1) Cl(2) 90.80(6) yes
Cl(1) V(1) Cl(3) 172.68(7) yes
Cl(1) V(1) O(1) 79.20(10) yes
Cl(1) V(1) O(2) 90.80(10) yes
Cl(1) V(1) O(3) 89.10(10) yes
Cl(2) V(1) Cl(3) 96.44(7) yes
Cl(2) V(1) O(1) 170.00(10) yes
Cl(2) V(1) O(2) 89.80(10) yes
Cl(2) V(1) O(3) 89.00(10) yes
Cl(3) V(1) O(1) 93.60(10) yes
Cl(3) V(1) O(2) 90.30(10) yes
Cl(3) V(1) O(3) 89.90(10) yes
O(1) V(1) O(2) 90.10(10) yes
O(1) V(1) O(3) 91.0(2) yes
O(2) V(1) O(3) 178.8(2) yes
Cl(1) V(2) Cl(4) 89.40(6) yes
Cl(1) V(2) Cl(5) 93.52(6) yes
Cl(1) V(2) O(1) 81.60(10) yes
Cl(1) V(2) O(4) 93.30(10) yes
Cl(1) V(2) O(5) 175.50(10) yes
Cl(4) V(2) Cl(5) 172.05(7) yes
Cl(4) V(2) O(1) 95.80(10) yes
Cl(4) V(2) O(4) 87.10(10) yes
Cl(4) V(2) O(5) 88.20(10) yes
Cl(5) V(2) O(1) 91.90(10) yes
Cl(5) V(2) O(4) 85.40(10) yes
Cl(5) V(2) O(5) 89.30(10) yes
O(1) V(2) O(4) 174.1(2) yes
O(1) V(2) O(5) 94.9(2) yes
O(4) V(2) O(5) 90.3(2) yes
V(1) Cl(1) V(2) 84.56(6) yes
V(1) O(1) V(2) 114.7(2) yes
V(1) O(2) C(1) 125.0(4) ?
V(1) O(2) C(4) 126.0(4) ?
C(1) O(2) C(4) 108.7(5) ?
V(1) O(3) C(5) 125.6(4) ?
V(1) O(3) C(8) 126.2(4) ?
C(5) O(3) C(8) 108.0(5) ?
V(2) O(4) C(9) 125.1(4) ?
V(2) O(4) C(12) 126.8(4) ?
C(9) O(4) C(12) 108.0(5) ?
V(2) O(5) C(13) 125.2(4) ?
V(2) O(5) C(16) 126.5(4) ?
C(13) O(5) C(16) 108.3(5) ?
C(17) O(6) C(20) 107.3(6) ?
O(2) C(1) C(2) 106.3(5) ?
C(1) C(2) C(3) 108.9(6) ?
C(2) C(3) C(4) 109.0(6) ?
O(2) C(4) C(3) 106.4(5) ?
O(3) C(5) C(6) 105.8(5) ?
C(5) C(6) C(7) 104.2(6) ?
C(6) C(7) C(8) 106.3(5) ?
O(3) C(8) C(7) 106.9(5) ?
O(4) C(9) C(10) 107.1(6) ?
C(9) C(10) C(11) 109.4(7) ?
C(10) C(11) C(12) 104.7(6) ?
O(4) C(12) C(11) 109.9(6) ?
O(5) C(13) C(14) 107.2(6) ?
C(13) C(14) C(15) 107.9(6) ?
C(14) C(15) C(16) 106.7(7) ?
O(5) C(16) C(15) 108.4(6) ?
O(6) C(17) C(18) 107.3(7) ?
C(17) C(18) C(19) 105.6(7) ?
C(18) C(19) C(20) 105.6(6) ?
O(6) C(20) C(19) 107.0(6) ?

loop_
_geom_bond_atom_site_label_1
_geom_bond_atom_site_label_2
_geom_bond_site_symmetry_2
_geom_bond_distance
_geom_bond_publ_flag
V(1) Cl(1) ? 2.466(2) yes
V(1) Cl(2) ? 2.333(2) yes
V(1) Cl(3) ? 2.334(2) yes
V(1) O(1) ? 1.974(4) yes
V(1) O(2) ? 2.024(4) yes
V(1) O(3) ? 2.030(4) yes
V(2) Cl(1) ? 2.411(2) yes
V(2) Cl(4) ? 2.333(2) yes
V(2) Cl(5) ? 2.349(2) yes
V(2) O(1) ? 1.923(4) yes
V(2) O(4) ? 2.088(4) yes
V(2) O(5) ? 2.100(4) yes
O(2) C(1) ? 1.449(6) ?
O(2) C(4) ? 1.439(6) ?
O(3) C(5) ? 1.449(6) ?
O(3) C(8) ? 1.450(6) ?
O(4) C(9) ? 1.432(7) ?
O(4) C(12) ? 1.428(7) ?
O(5) C(13) ? 1.437(7) ?
O(5) C(16) ? 1.435(7) ?
O(6) C(17) ? 1.395(7) ?
O(6) C(20) ? 1.374(7) ?
C(1) C(2) ? 1.450(8) ?
C(2) C(3) ? 1.403(9) ?
C(3) C(4) ? 1.456(8) ?
C(5) C(6) ? 1.465(8) ?
C(6) C(7) ? 1.479(9) ?
C(7) C(8) ? 1.458(8) ?
C(9) C(10) ? 1.426(9) ?
C(10) C(11) ? 1.469(10) ?
C(11) C(12) ? 1.438(9) ?
C(13) C(14) ? 1.451(9) ?
C(14) C(15) ? 1.450(10) ?
C(15) C(16) ? 1.451(9) ?
C(17) C(18) ? 1.406(9) ?
C(18) C(19) ? 1.450(9) ?
C(19) C(20) ? 1.453(9) ?
O(1) O(6) 4_555 2.669(5) yes
